data_4342372
loop_
_publ_author_name
'Benmansour, Samia'
'Delgado, Esther'
'G\'omez-Garc\'ia, Carlos J'
'Hern\'andez, Diego'
'Hern\'andez, Elisa'
'Martin, Avelino'
'Perles, Josefina'
'Zamora, F\'elix'

_publ_section_title
;
 Coordination Polymers Based on Diiron Tetrakis(dithiolato) Bridged by
 Alkali Metals, Electrical Bistability around Room Temperature, and Strong
 Antiferromagnetic Coupling.
;
_journal_issue 5
_journal_name_full 'Inorganic chemistry'
_journal_page_first 2243
_journal_paper_doi 10.1021/ic502789v
_journal_volume 54
_journal_year 2015
_chemical_compound_source 'synthesis as described'
_chemical_formula_moiety 'C20 H20 Cl4 Cs Fe O2 S4'
_chemical_formula_sum 'C20 H20 Cl4 Cs Fe O2 S4'
_chemical_formula_weight 751.16
_chemical_name_systematic
;
 ?
;
_space_group_IT_number 2
_symmetry_cell_setting triclinic
_symmetry_Int_Tables_number 2
_symmetry_space_group_name_Hall '-P 1'
_symmetry_space_group_name_H-M 'P -1'
_atom_sites_solution_hydrogens geom
_atom_sites_solution_primary direct
_atom_sites_solution_secondary difmap
_audit_conform_dict_location ftp://ftp.iucr.org/pub/cif_core.dic
_audit_conform_dict_name cif_core.dic
_audit_conform_dict_version 2.4
_audit_creation_date 2013-01-16
_audit_creation_method 'WinGX routine CIF_UPDATE'
_cell_angle_alpha 74.44(2)
_cell_angle_beta 80.27(3)
_cell_angle_gamma 86.24(3)
_cell_formula_units_Z 2
_cell_length_a 8.340(4)
_cell_length_b 12.086(3)
_cell_length_c 13.806(6)
_cell_measurement_reflns_used 83
_cell_measurement_temperature 200(2)
_cell_measurement_theta_max 20
_cell_measurement_theta_min 3
_cell_measurement_wavelength 0.71073
_cell_volume 1321.0(9)
_computing_cell_refinement 'Dirax/lsq (Duisenberg & Schreurs, 1989-2000)'
_computing_data_collection 'Collect (Bruker AXS BV, 1997-2004)'
_computing_data_reduction 'EvalCCD (Duisenberg & Schreurs 1990-2000)'
_computing_molecular_graphics 'Diamond (Brandenburg, 2006)'
_computing_publication_material 'WinGX publication routines (Farrugia, 1999)'
_computing_structure_refinement 'SHELXL-97 (Sheldrick, 2008)'
_computing_structure_solution 'SHELXS-97 (Sheldrick, 2008)'
_diffrn_ambient_temperature 200(2)
_diffrn_detector 'CCD plate'
_diffrn_detector_area_resol_mean 9
_diffrn_measured_fraction_theta_full 0.997
_diffrn_measured_fraction_theta_max 0.997
_diffrn_measurement_device '95mm CCD camera on \k-goniostat'
_diffrn_measurement_device_type KappaCCD
_diffrn_measurement_method 'CCD rotation images, thick slices'
_diffrn_orient_matrix_type X=UH
_diffrn_orient_matrix_UB_11 0.01
_diffrn_orient_matrix_UB_12 0
_diffrn_orient_matrix_UB_13 0
_diffrn_orient_matrix_UB_21 0
_diffrn_orient_matrix_UB_22 0.01
_diffrn_orient_matrix_UB_23 0
_diffrn_orient_matrix_UB_31 0
_diffrn_orient_matrix_UB_32 0
_diffrn_orient_matrix_UB_33 0.01
_diffrn_radiation_monochromator graphite
_diffrn_radiation_probe x-ray
_diffrn_radiation_type MoK\a
_diffrn_radiation_wavelength 0.71073
_diffrn_reflns_av_R_equivalents 0.1926
_diffrn_reflns_av_unetI/netI 0.2013
_diffrn_reflns_limit_h_max 10
_diffrn_reflns_limit_h_min -10
_diffrn_reflns_limit_k_max 15
_diffrn_reflns_limit_k_min -15
_diffrn_reflns_limit_l_max 17
_diffrn_reflns_limit_l_min -17
_diffrn_reflns_number 28612
_diffrn_reflns_reduction_process
;
 Scaled and merged with Sortav
 R.H. Blessing, (1987) Cryst. Rev. 1, 3-58
 R.H. Blessing, (1989) J. Appl. Cryst. 22, 396-397
;
_diffrn_reflns_theta_full 27.5
_diffrn_reflns_theta_max 27.5
_diffrn_reflns_theta_min 3
_diffrn_source 'Enraf Nonius FR590'
_exptl_absorpt_coefficient_mu 2.667
_exptl_absorpt_correction_T_max 0.439
_exptl_absorpt_correction_T_min 0.325
_exptl_absorpt_correction_type multi-scan
_exptl_absorpt_process_details
;
 R.H. Blessing, Acta Cryst. (1995), A51, 33-38
;
_exptl_crystal_colour 'dark violet'
_exptl_crystal_density_diffrn 1.888
_exptl_crystal_density_method 'not measured'
_exptl_crystal_description prism
_exptl_crystal_F_000 738
_exptl_crystal_size_max 0.28
_exptl_crystal_size_mid 0.24
_exptl_crystal_size_min 0.16
_refine_diff_density_max 1.349
_refine_diff_density_min -3.024
_refine_diff_density_rms 0.237
_refine_ls_extinction_method none
_refine_ls_goodness_of_fit_ref 0.882
_refine_ls_hydrogen_treatment constr
_refine_ls_matrix_type full
_refine_ls_number_parameters 284
_refine_ls_number_reflns 6055
_refine_ls_number_restraints 0
_refine_ls_restrained_S_all 0.882
_refine_ls_R_factor_all 0.1891
_refine_ls_R_factor_gt 0.0816
_refine_ls_shift/su_max 0.001
_refine_ls_shift/su_mean 0
_refine_ls_structure_factor_coef Fsqd
_refine_ls_weighting_details 'calc w=1/[\s^2^(Fo^2^)+(0.1376P)^2^+0.0000P] where P=(Fo^2^+2Fc^2^)/3'
_refine_ls_weighting_scheme calc
_refine_ls_wR_factor_gt 0.1949
_refine_ls_wR_factor_ref 0.2508
_reflns_number_gt 2722
_reflns_number_total 6055
_reflns_threshold_expression >2\s(I)
_cod_data_source_file ic502789v_si_002.cif
_cod_data_source_block 3
_cod_depositor_comments 'Adding full bibliography for 4342370--4342375.cif.'
_cod_original_cell_volume 1321.1(9)
_cod_database_code 4342372

loop_
_symmetry_equiv_pos_as_xyz
'x, y, z'
'-x, -y, -z'

loop_
_atom_site_label
_atom_site_type_symbol
_atom_site_fract_x
_atom_site_fract_y
_atom_site_fract_z
_atom_site_U_iso_or_equiv
_atom_site_adp_type
_atom_site_occupancy
_atom_site_symmetry_multiplicity
_atom_site_calc_flag
_atom_site_refinement_flags
C1 C 0.5905(13) 0.7762(8) 0.9200(8) 0.042(2) Uani 1 1 d .
C2 C 0.6896(12) 0.6857(8) 0.9015(8) 0.040(2) Uani 1 1 d .
C3 C 0.6956(14) 0.5830(9) 0.9745(9) 0.048(3) Uani 1 1 d .
H3 H 0.7694 0.5239 0.9605 0.057 Uiso 1 1 calc R
C4 C 0.5954(13) 0.5644(8) 1.0683(9) 0.048(3) Uani 1 1 d .
H4 H 0.5973 0.4926 1.1176 0.057 Uiso 1 1 calc R
C5 C 0.4955(13) 0.6505(8) 1.0877(8) 0.044(3) Uani 1 1 d .
C6 C 0.4940(13) 0.7576(8) 1.0136(8) 0.042(3) Uani 1 1 d .
C7 C 0.2701(12) 1.2469(8) 0.7699(8) 0.037(2) Uani 1 1 d .
C8 C 0.2589(14) 1.3507(8) 0.6958(8) 0.050(3) Uani 1 1 d .
C9 C 0.1524(14) 1.4364(9) 0.7152(8) 0.047(3) Uani 1 1 d .
H9 H 0.1474 1.5077 0.6655 0.057 Uiso 1 1 calc R
C10 C 0.0519(15) 1.4168(9) 0.8091(9) 0.055(3) Uani 1 1 d .
H10 H -0.0236 1.4752 0.8227 0.066 Uiso 1 1 calc R
C11 C 0.9410(13) 0.6858(9) 1.1165(8) 0.044(3) Uani 1 1 d .
C12 C 1.1709(13) 1.2277(8) 0.8653(8) 0.043(2) Uani 1 1 d .
C21 C 1.3390(18) 0.8915(11) 0.5944(12) 0.076(4) Uani 1 1 d .
H21A H 1.2925 0.9088 0.5304 0.091 Uiso 1 1 calc R
H21B H 1.3645 0.9648 0.607 0.091 Uiso 1 1 calc R
C22 C 1.4844(17) 0.8200(11) 0.5871(11) 0.074(4) Uani 1 1 d .
H22A H 1.5721 0.8488 0.6134 0.089 Uiso 1 1 calc R
H22B H 1.5233 0.8191 0.5155 0.089 Uiso 1 1 calc R
C23 C 1.4362(19) 0.7013(12) 0.6510(12) 0.081(4) Uani 1 1 d .
H23A H 1.529 0.6583 0.6809 0.098 Uiso 1 1 calc R
H23B H 1.393 0.6568 0.6108 0.098 Uiso 1 1 calc R
C24 C 1.3053(17) 0.7282(11) 0.7321(10) 0.068(4) Uani 1 1 d .
H24A H 1.2299 0.6634 0.7616 0.082 Uiso 1 1 calc R
H24B H 1.3535 0.7446 0.7874 0.082 Uiso 1 1 calc R
C31 C 0.840(2) 1.2238(17) 0.6226(14) 0.128(8) Uani 1 1 d .
H31A H 0.7244 1.212 0.6211 0.154 Uiso 1 1 calc R
H31B H 0.8507 1.224 0.6929 0.154 Uiso 1 1 calc R
C32 C 0.889(2) 1.3314(13) 0.5553(12) 0.089(5) Uani 1 1 d .
H32A H 0.9407 1.3776 0.5904 0.107 Uiso 1 1 calc R
H32B H 0.7942 1.3753 0.5285 0.107 Uiso 1 1 calc R
C33 C 1.0084(19) 1.3021(11) 0.4709(12) 0.078(4) Uani 1 1 d .
H33A H 0.9552 1.3059 0.4112 0.094 Uiso 1 1 calc R
H33B H 1.1004 1.3556 0.4496 0.094 Uiso 1 1 calc R
C34 C 1.0658(18) 1.1819(12) 0.5156(11) 0.080(4) Uani 1 1 d .
H34A H 1.0868 1.1385 0.4631 0.095 Uiso 1 1 calc R
H34B H 1.1674 1.1827 0.5435 0.095 Uiso 1 1 calc R
Cs1 Cs 1.01665(9) 0.97309(6) 0.79162(5) 0.0536(3) Uani 1 1 d .
Fe1 Fe 0.42313(17) 1.02200(11) 0.90285(10) 0.0375(4) Uani 1 1 d .
O1 O 1.2240(11) 0.8266(8) 0.6794(8) 0.079(3) Uani 1 1 d .
O2 O 0.9379(12) 1.1307(8) 0.5949(7) 0.078(3) Uani 1 1 d .
S1 S 0.5854(3) 0.9107(2) 0.8263(2) 0.0420(6) Uani 1 1 d .
S2 S 0.3764(3) 0.87453(19) 1.04489(19) 0.0380(6) Uani 1 1 d .
S3 S 0.4075(3) 1.1386(2) 0.7466(2) 0.0421(6) Uiso 1 1 d .
S4 S 1.1920(3) 1.0966(2) 0.95883(19) 0.0396(6) Uani 1 1 d .
Cl1 Cl 0.8187(4) 0.7072(2) 0.7842(2) 0.0571(8) Uani 1 1 d .
Cl2 Cl 0.3688(4) 0.6231(2) 1.2043(2) 0.0539(7) Uani 1 1 d .
Cl3 Cl 0.3833(4) 1.3807(2) 0.5780(2) 0.0591(8) Uani 1 1 d .
Cl4 Cl 1.0635(3) 0.7075(2) 0.9994(2) 0.0500(7) Uani 1 1 d .

loop_
_atom_site_aniso_label
_atom_site_aniso_U_11
_atom_site_aniso_U_22
_atom_site_aniso_U_33
_atom_site_aniso_U_23
_atom_site_aniso_U_13
_atom_site_aniso_U_12
C1 0.052(7) 0.035(5) 0.043(6) -0.012(4) -0.016(5) -0.008(5)
C2 0.035(6) 0.033(5) 0.053(6) -0.016(5) -0.002(5) 0.005(4)
C3 0.048(7) 0.036(5) 0.063(8) -0.016(5) -0.018(6) 0.003(5)
C4 0.055(7) 0.031(5) 0.062(7) -0.010(5) -0.024(6) -0.001(5)
C5 0.045(6) 0.028(5) 0.062(7) -0.007(5) -0.021(5) -0.014(5)
C6 0.038(6) 0.031(5) 0.061(7) -0.009(5) -0.017(5) -0.008(4)
C7 0.045(6) 0.031(5) 0.043(6) -0.016(4) -0.021(5) 0.003(4)
C8 0.060(7) 0.035(5) 0.052(7) 0.000(5) -0.019(6) -0.009(5)
C9 0.054(7) 0.041(6) 0.042(6) -0.001(5) -0.008(5) -0.002(5)
C10 0.060(8) 0.040(6) 0.069(8) -0.009(6) -0.030(7) 0.004(5)
C11 0.049(6) 0.038(5) 0.052(6) -0.013(5) -0.021(5) -0.009(5)
C12 0.044(6) 0.038(5) 0.051(7) -0.013(5) -0.016(5) -0.007(5)
C21 0.083(10) 0.050(7) 0.089(11) -0.014(7) -0.007(9) 0.003(7)
C22 0.069(9) 0.075(9) 0.078(10) -0.021(8) -0.009(8) -0.012(8)
C23 0.088(11) 0.063(8) 0.088(11) -0.016(8) -0.010(9) 0.005(8)
C24 0.074(9) 0.057(7) 0.076(9) -0.005(7) -0.027(8) -0.021(7)
C31 0.121(16) 0.125(15) 0.094(13) 0.006(12) 0.030(12) 0.047(13)
C32 0.108(13) 0.078(10) 0.088(12) -0.022(9) -0.038(10) 0.005(9)
C33 0.079(10) 0.066(8) 0.082(10) 0.000(8) -0.022(9) -0.007(8)
C34 0.072(10) 0.090(10) 0.071(9) -0.016(8) -0.011(8) 0.014(8)
Cs1 0.0594(5) 0.0553(5) 0.0475(5) -0.0126(3) -0.0099(4) -0.0108(4)
Fe1 0.0431(9) 0.0298(7) 0.0411(8) -0.0081(6) -0.0122(7) -0.0027(6)
O1 0.066(6) 0.066(6) 0.098(7) -0.018(5) 0.003(6) -0.001(5)
O2 0.083(7) 0.077(6) 0.064(6) -0.012(5) 0.003(5) 0.010(5)
S1 0.0504(16) 0.0357(13) 0.0430(15) -0.0125(11) -0.0126(12) -0.0012(12)
S2 0.0429(14) 0.0293(11) 0.0436(14) -0.0102(10) -0.0092(12) -0.0049(11)
S4 0.0437(15) 0.0344(12) 0.0418(14) -0.0090(11) -0.0106(12) -0.0032(11)
Cl1 0.0651(19) 0.0478(15) 0.0624(18) -0.0244(13) -0.0097(15) 0.0101(14)
Cl2 0.0589(18) 0.0399(13) 0.0577(17) -0.0029(12) -0.0085(14) -0.0078(13)
Cl3 0.071(2) 0.0489(15) 0.0462(16) 0.0029(12) -0.0027(15) -0.0015(14)
Cl4 0.0483(16) 0.0460(14) 0.0557(17) -0.0133(12) -0.0092(13) 0.0014(12)

loop_
_atom_type_symbol
_atom_type_description
_atom_type_scat_dispersion_real
_atom_type_scat_dispersion_imag
_atom_type_scat_source
C C 0.0033 0.0016 'International Tables Vol C Tables 4.2.6.8 and 6.1.1.4'
H H 0 0 'International Tables Vol C Tables 4.2.6.8 and 6.1.1.4'
Cs Cs -0.368 2.1192 'International Tables Vol C Tables 4.2.6.8 and 6.1.1.4'
Fe Fe 0.3463 0.8444 'International Tables Vol C Tables 4.2.6.8 and 6.1.1.4'
O O 0.0106 0.006 'International Tables Vol C Tables 4.2.6.8 and 6.1.1.4'
S S 0.1246 0.1234 'International Tables Vol C Tables 4.2.6.8 and 6.1.1.4'
Cl Cl 0.1484 0.1585 'International Tables Vol C Tables 4.2.6.8 and 6.1.1.4'

loop_
_exptl_crystal_face_index_h
_exptl_crystal_face_index_k
_exptl_crystal_face_index_l
_exptl_crystal_face_perp_dist
-10 -1 -15 0.081
-2 5 3 0.314
5 1 9 0.052
2 -7 -6 0.242
0 -1 3 0.108
5 12 11 0.219
-1 5 -20 0.047
-1 -3 -1 0.176

loop_
_geom_angle_atom_site_label_1
_geom_angle_atom_site_label_2
_geom_angle_atom_site_label_3
_geom_angle
_geom_angle_site_symmetry_1
_geom_angle_site_symmetry_3
C6 C1 C2 116.7(9) . .
C6 C1 S1 121.4(8) . .
C2 C1 S1 121.9(8) . .
C3 C2 C1 121.7(10) . .
C3 C2 Cl1 120.1(8) . .
C1 C2 Cl1 118.1(8) . .
C2 C3 C4 121.0(10) . .
C5 C4 C3 118.5(10) . .
C4 C5 C6 120.3(11) . .
C4 C5 Cl2 117.2(8) . .
C6 C5 Cl2 122.5(9) . .
C1 C6 C5 121.7(10) . .
C1 C6 S2 118.5(7) . .
C5 C6 S2 119.7(9) . .
C8 C7 C12 120.6(10) . 1_455
C8 C7 S3 121.1(9) . .
C12 C7 S3 118.3(7) 1_455 .
C9 C8 C7 120.8(11) . .
C9 C8 Cl3 116.6(8) . .
C7 C8 Cl3 122.5(9) . .
C8 C9 C10 118.6(10) . .
C11 C10 C9 121.8(11) 2_677 .
C10 C11 C12 119.9(11) 2_677 2_777
C10 C11 Cl4 121.1(9) 2_677 .
C12 C11 Cl4 119.0(8) 2_777 .
C11 C12 C7 118.3(9) 2_777 1_655
C11 C12 S4 122.3(9) 2_777 .
C7 C12 S4 119.5(8) 1_655 .
C11 C12 Cs1 118.4(6) 2_777 .
C7 C12 Cs1 84.2(5) 1_655 .
S4 C12 Cs1 68.6(3) . .
C22 C21 O1 106.7(11) . .
C21 C22 C23 105.8(12) . .
C22 C23 C24 101.7(11) . .
O1 C24 C23 103.9(10) . .
C32 C31 O2 111.4(14) . .
C31 C32 C33 104.9(14) . .
C34 C33 C32 104.7(12) . .
O2 C34 C33 106.1(11) . .
O1 Cs1 O2 90.9(3) . .
O1 Cs1 S4 129.64(19) . 2_777
O2 Cs1 S4 133.14(19) . 2_777
O1 Cs1 S4 118.8(2) . .
O2 Cs1 S4 118.0(2) . .
S4 Cs1 S4 66.93(8) 2_777 .
O1 Cs1 S1 112.57(19) . .
O2 Cs1 S1 81.6(2) . .
S4 Cs1 S1 63.02(6) 2_777 .
S4 Cs1 S1 123.56(7) . .
O1 Cs1 Cl4 78.4(2) . .
O2 Cs1 Cl4 161.2(2) . .
S4 Cs1 Cl4 52.10(7) 2_777 .
S4 Cs1 Cl4 80.77(6) . .
S1 Cs1 Cl4 88.24(7) . .
O1 Cs1 Cl1 65.31(19) . .
O2 Cs1 Cl1 99.0(2) . .
S4 Cs1 Cl1 82.07(7) 2_777 .
S4 Cs1 Cl1 142.01(7) . .
S1 Cs1 Cl1 50.46(6) . .
Cl4 Cs1 Cl1 62.53(7) . .
O1 Cs1 S3 83.16(19) . 1_655
O2 Cs1 S3 87.6(2) . 1_655
S4 Cs1 S3 115.99(6) 2_777 1_655
S4 Cs1 S3 49.37(6) . 1_655
S1 Cs1 S3 160.92(6) . 1_655
Cl4 Cs1 S3 106.10(7) . 1_655
Cl1 Cs1 S3 147.74(7) . 1_655
O1 Cs1 C12 124.4(2) . .
O2 Cs1 C12 90.7(2) . .
S4 Cs1 C12 84.38(17) 2_777 .
S4 Cs1 C12 27.33(15) . .
S1 Cs1 C12 122.65(17) . .
Cl4 Cs1 C12 108.10(16) . .
Cl1 Cs1 C12 166.43(17) . .
S3 Cs1 C12 41.36(17) 1_655 .
O1 Cs1 Fe1 86.7(2) . 1_655
O2 Cs1 Fe1 120.44(19) . 1_655
S4 Cs1 Fe1 88.55(6) 2_777 1_655
S4 Cs1 Fe1 32.21(5) . 1_655
S1 Cs1 Fe1 151.48(5) . 1_655
Cl4 Cs1 Fe1 74.76(6) . 1_655
Cl1 Cs1 Fe1 132.14(6) . 1_655
S3 Cs1 Fe1 32.98(5) 1_655 1_655
C12 Cs1 Fe1 46.52(16) . 1_655
S4 Fe1 S1 156.94(12) 1_455 .
S4 Fe1 S3 88.55(11) 1_455 .
S1 Fe1 S3 87.05(11) . .
S4 Fe1 S2 86.78(11) 1_455 .
S1 Fe1 S2 90.13(11) . .
S3 Fe1 S2 161.17(12) . .
S4 Fe1 S2 102.71(11) 1_455 2_677
S1 Fe1 S2 100.34(11) . 2_677
S3 Fe1 S2 99.80(10) . 2_677
S2 Fe1 S2 99.03(9) . 2_677
S4 Fe1 Cs1 61.54(8) 1_455 1_455
S1 Fe1 Cs1 96.07(9) . 1_455
S3 Fe1 Cs1 66.74(8) . 1_455
S2 Fe1 Cs1 95.10(8) . 1_455
S2 Fe1 Cs1 158.24(7) 2_677 1_455
C24 O1 C21 108.7(10) . .
C24 O1 Cs1 120.6(8) . .
C21 O1 Cs1 113.3(7) . .
C34 O2 C31 106.7(12) . .
C34 O2 Cs1 120.3(8) . .
C31 O2 Cs1 106.0(9) . .
C1 S1 Fe1 105.0(4) . .
C1 S1 Cs1 97.2(4) . .
Fe1 S1 Cs1 114.51(10) . .
C6 S2 Fe1 104.8(4) . .
C6 S2 Fe1 102.4(3) . 2_677
Fe1 S2 Fe1 80.97(9) . 2_677
C7 S3 Fe1 104.1(3) . .
C7 S3 Cs1 81.9(3) . 1_455
Fe1 S3 Cs1 80.28(8) . 1_455
C12 S4 Fe1 104.5(4) . 1_655
C12 S4 Cs1 125.6(4) . 2_777
Fe1 S4 Cs1 126.78(10) 1_655 2_777
C12 S4 Cs1 84.1(3) . .
Fe1 S4 Cs1 86.25(9) 1_655 .
Cs1 S4 Cs1 113.07(8) 2_777 .
C2 Cl1 Cs1 97.7(3) . .
C11 Cl4 Cs1 120.9(4) . .

loop_
_geom_bond_atom_site_label_1
_geom_bond_atom_site_label_2
_geom_bond_distance
_geom_bond_site_symmetry_2
C1 C6 1.373(14) .
C1 C2 1.380(14) .
C1 S1 1.789(10) .
C2 C3 1.377(14) .
C2 Cl1 1.753(11) .
C3 C4 1.389(15) .
C4 C5 1.344(15) .
C5 C6 1.419(14) .
C5 Cl2 1.733(12) .
C6 S2 1.774(11) .
C7 C8 1.399(13) .
C7 C12 1.401(14) 1_455
C7 S3 1.743(10) .
C8 C9 1.372(15) .
C8 Cl3 1.737(12) .
C9 C10 1.391(16) .
C10 C11 1.386(15) 2_677
C11 C10 1.386(15) 2_677
C11 C12 1.401(15) 2_777
C11 Cl4 1.724(11) .
C12 C11 1.401(15) 2_777
C12 C7 1.401(14) 1_655
C12 S4 1.776(10) .
C12 Cs1 3.847(9) .
C21 C22 1.448(19) .
C21 O1 1.462(16) .
C22 C23 1.508(18) .
C23 C24 1.51(2) .
C24 O1 1.415(15) .
C31 C32 1.42(2) .
C31 O2 1.443(19) .
C32 C33 1.50(2) .
C33 C34 1.500(19) .
C34 O2 1.431(16) .
Cs1 O1 2.947(10) .
Cs1 O2 3.016(9) .
Cs1 S4 3.495(3) 2_777
Cs1 S4 3.601(3) .
Cs1 S1 3.649(3) .
Cs1 Cl4 3.736(3) .
Cs1 Cl1 3.741(3) .
Cs1 S3 3.810(3) 1_655
Cs1 Fe1 4.088(2) 1_655
Fe1 S4 2.184(3) 1_455
Fe1 S1 2.191(3) .
Fe1 S3 2.257(3) .
Fe1 S2 2.265(3) .
Fe1 S2 2.459(3) 2_677
Fe1 Cs1 4.088(2) 1_455
S2 Fe1 2.459(3) 2_677
S3 Cs1 3.810(3) 1_455
S4 Fe1 2.184(3) 1_655
S4 Cs1 3.495(3) 2_777
